data_8101215
loop_
_publ_author_name
'Klepp, Kurt O.'
'Staehr, Monika'
'Schmidt, Harald'

_publ_section_title
;
Crystal structure of 1,3,5-triacetyl-2,4-dioxohexahydro-1,3,5-triazine, 
(CH~3~CO)~3~C~3~H~2~N~3~O~2~
;
_journal_issue 1
_journal_name_full 'Zeitschrift f\"ur Kristallographie - New Crystal Structures'
_journal_page_first 151
_journal_page_last 152
_journal_volume 215
_journal_year 2000
_chemical_formula_structural '(C H3 C O)3 C3 H2 N3 O2'
_chemical_formula_sum 'C9 H11 N3 O5'
_chemical_formula_weight 241.21
_space_group_crystal_system monoclinic
_space_group_IT_number 14
_space_group_name_Hall '-P 2ybc'
_space_group_name_H-M_alt 'P 1 21/c 1'
_cell_angle_alpha 90.00
_cell_angle_beta 118.84(2)
_cell_angle_gamma 90.00
_cell_formula_units_Z 4.00
_cell_length_a 9.135(3)
_cell_length_b 14.269(1)
_cell_length_c 9.318(4)
_cell_measurement_temperature 294
_cell_volume 1064(1)
_diffrn_ambient_temperature 294
_exptl_crystal_density_diffrn 1.51
_refine_ls_R_factor_obs 0.035
_refine_ls_wR_factor_obs 0.033
_cod_depositor_comments
;
 Updating space group information and adding the symmetry operation list.

 Antanas Vaitkus,
 2018-06-15
;
_cod_original_sg_symbol_H-M 'P 21/c'
_cod_database_code 8101215

loop_
_space_group_symop_id
_space_group_symop_operation_xyz
1 x,y,z
2 -x,y+1/2,-z+1/2
3 -x,-y,-z
4 x,-y+1/2,z+1/2

loop_
_atom_site_aniso_label
_atom_site_aniso_U_11
_atom_site_aniso_U_22
_atom_site_aniso_U_33
_atom_site_aniso_U_12
_atom_site_aniso_U_13
_atom_site_aniso_U_23
C1 0.034(1) 0.040(1) 0.040(1) -0.002(1) 0.0169(7) 0.000(1)
C2a 0.034(1) 0.042(1) 0.0292(9) 0.003(1) 0.0144(7) 0.005(1)
C2b 0.040(1) 0.040(1) 0.045(1) 0.001(1) 0.0248(7) 0.001(1)
O1a 0.0508(7) 0.040(1) 0.0622(8) -0.0014(8) 0.0354(5) 0.0110(8)
O1b 0.0581(8) 0.047(1) 0.104(1) 0.0168(8) 0.0551(6) 0.022(1)
N1 0.0339(7) 0.037(1) 0.0403(8) 0.0009(8) 0.0247(5) 0.0022(8)
N2a 0.0290(7) 0.037(1) 0.0406(8) 0.0013(8) 0.0192(5) 0.0027(9)
N2b 0.0303(7) 0.037(1) 0.0401(8) -0.0016(8) 0.0217(5) 0.0009(9)
C3 0.042(1) 0.040(1) 0.046(1) -0.004(1) 0.0304(7) -0.004(1)
C3a 0.038(1) 0.047(2) 0.037(1) 0.006(1) 0.0196(7) 0.005(1)
C3b 0.043(1) 0.037(1) 0.039(1) -0.009(1) 0.0248(7) -0.007(1)
O2 0.0624(8) 0.099(2) 0.0480(7) -0.013(1) 0.0396(5) -0.003(1)
O2a 0.0529(7) 0.065(1) 0.0849(9) -0.0035(8) 0.0485(5) -0.0133(9)
O2b 0.0457(7) 0.063(1) 0.0674(8) -0.0022(8) 0.0380(5) 0.0109(9)
C4 0.029(1) 0.079(2) 0.058(1) 0.000(1) 0.0177(9) 0.008(1)
C4a 0.052(1) 0.045(2) 0.064(1) 0.004(1) 0.0317(9) -0.002(1)
C4b 0.059(1) 0.038(1) 0.055(1) 0.002(1) 0.0340(8) 0.006(1)

loop_
_atom_site_label
_atom_site_fract_x
_atom_site_fract_y
_atom_site_fract_z
_atom_site_U_iso_or_equiv
_atom_site_thermal_displace_type
_atom_site_calc_flag
_atom_site_occupancy
_atom_site_symmetry_multiplicity
_atom_site_Wyckoff_symbol
C1 0.0871(2) 0.1799(2) 0.5005(3) 0.0380(7) Uani ? 1 4 e
C2a 0.3086(2) 0.2775(2) 0.5162(2) 0.0355(7) Uani ? 1 4 e
C2b 0.3560(3) 0.1084(2) 0.5921(3) 0.0394(7) Uani ? 1 4 e
O1a 0.3686(2) 0.3478(1) 0.4978(2) 0.0478(5) Uani ? 1 4 e
O1b 0.4551(2) 0.0450(1) 0.6336(2) 0.0630(6) Uani ? 1 4 e
N1 0.3809(2) 0.1901(1) 0.5233(2) 0.0343(5) Uani ? 1 4 e
N2a 0.1662(2) 0.2709(1) 0.5324(2) 0.0346(6) Uani ? 1 4 e
N2b 0.2092(2) 0.1092(1) 0.5996(2) 0.0339(6) Uani ? 1 4 e
C3 0.5348(2) 0.1943(2) 0.5073(3) 0.0391(7) Uani ? 1 4 e
C3a 0.0997(3) 0.3441(2) 0.5836(3) 0.0398(7) Uani ? 1 4 e
C3b 0.1631(3) 0.0423(2) 0.6823(2) 0.0375(7) Uani ? 1 4 e
O2 0.5168(2) 0.2044(2) 0.3738(2) 0.0643(6) Uani ? 1 4 e
O2a -0.0254(2) 0.3289(1) 0.5917(2) 0.0612(6) Uani ? 1 4 e
O2b 0.0268(2) 0.0498(1) 0.6712(2) 0.0542(6) Uani ? 1 4 e
C4 0.6960(3) 0.1899(2) 0.6609(3) 0.0571(9) Uani ? 1 4 e
C4a 0.1875(3) 0.4356(2) 0.6295(3) 0.0520(9) Uani ? 1 4 e
C4b 0.2817(3) -0.0328(2) 0.7761(3) 0.0482(8) Uani ? 1 4 e
H41 0.6754 0.1810 0.7507 0.10(1) Uiso calc 1 4 e
H42 0.7557 0.2467 0.6753 0.10(2) Uiso calc 1 4 e
H43 0.7601 0.1390 0.6555 0.10(2) Uiso calc 1 4 e
H4a1 0.1427 0.4671 0.6836 0.101(9) Uiso calc 1 4 e
H4a2 0.1663 0.4663 0.5322 0.088(9) Uiso calc 1 4 e
H4a3 0.3067 0.4244 0.6938 0.101(9) Uiso calc 1 4 e
H4b1 0.2344 -0.0719 0.8403 0.065(8) Uiso calc 1 4 e
H4b2 0.3026 -0.0787 0.7164 0.063(8) Uiso calc 1 4 e
H4b3 0.3922 -0.0068 0.8563 0.067(8) Uiso calc 1 4 e
H11 -0.0100 0.1832 0.5331 0.051(7) Uiso calc 1 4 e
H12 0.0517 0.1627 0.3878 0.039(6) Uiso calc 1 4 e
